data_4115407
loop_
_publ_author_name
'Xiqu Wang'
'Jin Huang'
'Allan J. Jacobson'

_publ_section_title
;
 [(CH3)4N][(C5H5NH)0.8((CH3)3NH)0.2]U2Si9O23F4(USH-8): An Organically
 Templated Open-Framework Uranium Silicate
;
_journal_name_full 'Journal of the American Chemical Society'
_journal_page_first 15190
_journal_page_last 15191
_journal_paper_doi 10.1021/ja0288284
_journal_volume 124
_journal_year 2002
_chemical_formula_sum 'C8.6 H18.8 F4 N2 O23 Si9 U2'
_chemical_formula_weight 1323.13
_chemical_name_systematic
;
 ?
;
_space_group_IT_number 59
_symmetry_cell_setting orthorhombic
_symmetry_space_group_name_Hall '-P 2ab 2a'
_symmetry_space_group_name_H-M 'P m m n :2'
_atom_sites_solution_hydrogens geom
_atom_sites_solution_primary direct
_atom_sites_solution_secondary difmap
_audit_creation_method SHELXL-97
_cell_angle_alpha 90.00
_cell_angle_beta 90.00
_cell_angle_gamma 90.00
_cell_formula_units_Z 2
_cell_length_a 14.063(3)
_cell_length_b 7.4093(15)
_cell_length_c 15.285(3)
_cell_measurement_temperature 293(2)
_cell_volume 1592.7(6)
_computing_cell_refinement 'SAINT 5.0'
_computing_data_collection 'SMART 5.0'
_computing_data_reduction 'SAINT 5.0'
_computing_molecular_graphics 'Diamond 2.1'
_computing_structure_refinement 'SHELXL-97 (Sheldrick, 1997)'
_computing_structure_solution 'SHELXTL 5.1'
_diffrn_ambient_temperature 293(2)
_diffrn_measured_fraction_theta_full 0.911
_diffrn_measured_fraction_theta_max 0.911
_diffrn_measurement_device_type 'Siemens SMART/CCD'
_diffrn_measurement_method 'narrow frame'
_diffrn_radiation_monochromator graphite
_diffrn_radiation_source 'fine-focus sealed tube'
_diffrn_radiation_type MoK\a
_diffrn_radiation_wavelength 0.71073
_diffrn_reflns_av_R_equivalents 0.1373
_diffrn_reflns_av_sigmaI/netI 0.2128
_diffrn_reflns_limit_h_max 18
_diffrn_reflns_limit_h_min -15
_diffrn_reflns_limit_k_max 9
_diffrn_reflns_limit_k_min -8
_diffrn_reflns_limit_l_max 10
_diffrn_reflns_limit_l_min -19
_diffrn_reflns_number 5333
_diffrn_reflns_theta_full 28.24
_diffrn_reflns_theta_max 28.24
_diffrn_reflns_theta_min 1.97
_exptl_absorpt_coefficient_mu 10.611
_exptl_absorpt_correction_T_max '0.784 ratio of T_min/T_max'
_exptl_absorpt_correction_T_min '0.784 ratio of T_min/T_max'
_exptl_absorpt_correction_type multi-scan
_exptl_absorpt_process_details 'SADABS program'
_exptl_crystal_colour yellow
_exptl_crystal_density_diffrn 2.759
_exptl_crystal_description needle
_exptl_crystal_F_000 1229
_exptl_crystal_size_max 0.13
_exptl_crystal_size_mid 0.03
_exptl_crystal_size_min 0.02
_refine_diff_density_max 2.074
_refine_diff_density_min -1.832
_refine_diff_density_rms 0.320
_refine_ls_extinction_coef 0.00032(7)
_refine_ls_extinction_expression Fc^*^=kFc[1+0.001xFc^2^\l^3^/sin(2\q)]^-1/4^
_refine_ls_extinction_method SHELXL
_refine_ls_goodness_of_fit_ref 0.861
_refine_ls_hydrogen_treatment mixed
_refine_ls_matrix_type full
_refine_ls_number_parameters 89
_refine_ls_number_reflns 2006
_refine_ls_number_restraints 4
_refine_ls_restrained_S_all 0.861
_refine_ls_R_factor_all 0.1467
_refine_ls_R_factor_gt 0.0558
_refine_ls_shift/su_max 0.000
_refine_ls_shift/su_mean 0.000
_refine_ls_structure_factor_coef Fsqd
_refine_ls_weighting_details 'calc w=1/[\s^2^(Fo^2^)+(0.0261P)^2^+0.0000P] where P=(Fo^2^+2Fc^2^)/3'
_refine_ls_weighting_scheme calc
_refine_ls_wR_factor_gt 0.0837
_refine_ls_wR_factor_ref 0.1003
_reflns_number_gt 992
_reflns_number_total 2006
_reflns_threshold_expression >2sigma(I)
_cod_data_source_file ja0288284.cif
_cod_data_source_block pmmn
_cod_original_cell_volume 1592.6(6)
_cod_original_sg_symbol_H-M 'P m m n'
_cod_original_formula_sum 'C8.60 H18.80 F4 N2 O23 Si9 U2'
_cod_database_code 4115407

loop_
_symmetry_equiv_pos_as_xyz
'x, y, z'
'-x+1/2, -y+1/2, z'
'-x, y+1/2, -z'
'x+1/2, -y, -z'
'-x, -y, -z'
'x-1/2, y-1/2, -z'
'x, -y-1/2, z'
'-x-1/2, y, z'

loop_
_atom_site_label
_atom_site_type_symbol
_atom_site_fract_x
_atom_site_fract_y
_atom_site_fract_z
_atom_site_U_iso_or_equiv
_atom_site_adp_type
_atom_site_occupancy
_atom_site_symmetry_multiplicity
_atom_site_calc_flag
_atom_site_refinement_flags
U1 U 0.51021(5) 0.2500 0.45393(5) 0.0177(2) Uani 1 2 d S
Si1 Si 0.7500 0.2500 0.1198(5) 0.0142(17) Uani 1 4 d S
Si2 Si 0.2500 0.0428(6) 0.0289(4) 0.0204(15) Uani 1 2 d S
Si3 Si 0.5491(4) 0.2500 0.2101(4) 0.0153(13) Uani 1 2 d S
Si4 Si 0.4536(2) -0.0417(5) 0.0924(2) 0.0150(9) Uani 1 1 d .
F1 F 0.4838(5) 0.0614(8) 0.5761(4) 0.0283(19) Uani 1 1 d .
O1 O 0.5000 0.0000 0.0000 0.044(4) Uiso 1 2 d S
O2 O 0.4699(8) -0.2500 0.1172(8) 0.027(3) Uiso 1 2 d S
O3 O 0.5000(7) 0.0749(10) 0.1666(5) 0.033(2) Uiso 1 1 d .
O4 O 0.2500 -0.073(2) -0.0582(11) 0.045(4) Uiso 1 2 d S
O5 O 0.6586(10) 0.2500 0.1803(10) 0.044(4) Uiso 1 2 d S
O6 O 0.3882(8) 0.2500 0.4327(9) 0.027(3) Uiso 1 2 d S
O7 O 0.6323(8) 0.2500 0.4770(8) 0.021(3) Uiso 1 2 d S
O8 O 0.5392(9) 0.2500 0.3106(9) 0.033(4) Uiso 1 2 d S
O9 O 0.3408(6) 0.0014(11) 0.0864(6) 0.031(3) Uiso 1 1 d .
O10 O 0.2500 0.2500 -0.0001(12) 0.021(4) Uiso 1 4 d S
N1 N 0.2500 0.2500 0.6767(18) 0.038(7) Uiso 1 4 d S
C1 C 0.7500 -0.078(3) 0.3752(15) 0.039(6) Uiso 1 2 d S
C2 C 0.3401(16) 0.2500 0.7369(16) 0.050(7) Uiso 1 2 d S
N2 N 0.7500 0.2500 0.639(2) 0.132(16) Uiso 0.19(5) 4 d SPD
N3 N 0.7500 0.068(3) 0.682(3) 0.132(16) Uiso 0.40(3) 2 d SP
C3 C 0.7500 0.068(3) 0.682(3) 0.132(16) Uiso 0.50 2 d SPD
C4 C 0.6692(10) 0.158(2) 0.6850(17) 0.107(11) Uiso 0.91(3) 1 d PD

loop_
_atom_site_aniso_label
_atom_site_aniso_U_11
_atom_site_aniso_U_22
_atom_site_aniso_U_33
_atom_site_aniso_U_23
_atom_site_aniso_U_13
_atom_site_aniso_U_12
U1 0.0243(5) 0.0122(3) 0.0167(4) 0.000 0.0035(5) 0.000
Si1 0.013(4) 0.013(4) 0.017(5) 0.000 0.000 0.000
Si2 0.013(3) 0.016(3) 0.032(5) -0.001(2) 0.000 0.000
Si3 0.017(3) 0.011(2) 0.018(3) 0.000 0.004(3) 0.000
Si4 0.013(2) 0.0134(17) 0.018(2) 0.0013(15) 0.0025(17) -0.0008(14)
F1 0.045(5) 0.014(3) 0.027(4) -0.006(3) 0.011(4) -0.002(4)

loop_
_atom_type_symbol
_atom_type_description
_atom_type_scat_dispersion_real
_atom_type_scat_dispersion_imag
_atom_type_scat_source
O O 0.0106 0.0060 'International Tables Vol C Tables 4.2.6.8 and 6.1.1.4'
Si Si 0.0817 0.0704 'International Tables Vol C Tables 4.2.6.8 and 6.1.1.4'
U U -9.6767 9.6646 'International Tables Vol C Tables 4.2.6.8 and 6.1.1.4'
F F 0.0171 0.0103 'International Tables Vol C Tables 4.2.6.8 and 6.1.1.4'
N N 0.0061 0.0033 'International Tables Vol C Tables 4.2.6.8 and 6.1.1.4'
C C 0.0033 0.0016 'International Tables Vol C Tables 4.2.6.8 and 6.1.1.4'
H H 0.0000 0.0000 'International Tables Vol C Tables 4.2.6.8 and 6.1.1.4'

loop_
_geom_angle_atom_site_label_1
_geom_angle_atom_site_label_2
_geom_angle_atom_site_label_3
_geom_angle
_geom_angle_site_symmetry_1
_geom_angle_site_symmetry_3
O6 U1 O7 179.1(7) . .
O6 U1 O8 89.9(5) . .
O7 U1 O8 91.0(5) . .
O6 U1 F1 89.9(2) . 5_656
O7 U1 F1 90.2(2) . 5_656
O8 U1 F1 78.55(15) . 5_656
O6 U1 F1 89.9(2) . 3_656
O7 U1 F1 90.2(2) . 3_656
O8 U1 F1 78.55(16) . 3_656
F1 U1 F1 157.1(3) 5_656 3_656
O6 U1 F1 89.6(4) . 7_565
O7 U1 F1 89.7(4) . 7_565
O8 U1 F1 143.73(14) . 7_565
F1 U1 F1 137.71(16) 5_656 7_565
F1 U1 F1 65.2(3) 3_656 7_565
O6 U1 F1 89.6(4) . .
O7 U1 F1 89.7(4) . .
O8 U1 F1 143.73(14) . .
F1 U1 F1 65.2(3) 5_656 .
F1 U1 F1 137.71(16) 3_656 .
F1 U1 F1 72.5(3) 7_565 .
O6 U1 U1 89.70(16) . 5_666
O7 U1 U1 89.98(15) . 5_666
O8 U1 U1 111.20(2) . 5_666
F1 U1 U1 170.24(16) 5_656 5_666
F1 U1 U1 32.65(16) 3_656 5_666
F1 U1 U1 32.53(14) 7_565 5_666
F1 U1 U1 105.06(14) . 5_666
O6 U1 U1 89.70(16) . 5_656
O7 U1 U1 89.98(15) . 5_656
O8 U1 U1 111.20(2) . 5_656
F1 U1 U1 32.65(16) 5_656 5_656
F1 U1 U1 170.24(16) 3_656 5_656
F1 U1 U1 105.06(14) 7_565 5_656
F1 U1 U1 32.53(14) . 5_656
U1 U1 U1 137.59(4) 5_666 5_656
O5 Si1 O5 108.6(12) 2_655 .
O5 Si1 O4 109.9(4) 2_655 5_655
O5 Si1 O4 109.9(4) . 5_655
O5 Si1 O4 109.9(4) 2_655 6_665
O5 Si1 O4 109.9(4) . 6_665
O4 Si1 O4 108.7(12) 5_655 6_665
O9 Si2 O9 107.8(7) . 8_655
O9 Si2 O4 111.3(4) . .
O9 Si2 O4 111.3(4) 8_655 .
O9 Si2 O10 109.9(5) . .
O9 Si2 O10 109.9(5) 8_655 .
O4 Si2 O10 106.6(9) . .
O8 Si3 O5 111.6(8) . .
O8 Si3 O3 111.8(4) . .
O5 Si3 O3 107.1(5) . .
O8 Si3 O3 111.8(4) . 7_565
O5 Si3 O3 107.1(5) . 7_565
O3 Si3 O3 107.1(7) . 7_565
O3 Si4 O1 111.4(4) . .
O3 Si4 O2 107.4(6) . .
O1 Si4 O2 109.8(5) . .
O3 Si4 O9 109.8(5) . .
O1 Si4 O9 108.3(4) . .
O2 Si4 O9 110.0(5) . .
U1 F1 U1 114.8(2) 5_656 .
Si4 O1 Si4 180.0(3) . 5_655
Si4 O2 Si4 147.9(9) 7 .
Si4 O3 Si3 156.8(6) . .
Si2 O4 Si1 158.4(11) . 5_655
Si1 O5 Si3 160.7(11) . .
Si3 O8 U1 174.6(8) . .
Si2 O9 Si4 149.4(7) . .
Si2 O10 Si2 147.7(13) 2 .
C1 N1 C1 116(2) 5_656 6_566
C1 N1 C2 108.0(6) 5_656 .
C1 N1 C2 108.0(6) 6_566 .
C1 N1 C2 108.0(6) 5_656 2
C1 N1 C2 108.0(6) 6_566 2
C2 N1 C2 108(2) . 2
C3 N2 N3 0(3) 2_655 2_655
C3 N2 N3 128(3) 2_655 .
N3 N2 N3 128(3) 2_655 .
C3 N2 C4 52.2(5) 2_655 2_655
N3 N2 C4 52.2(5) 2_655 2_655
N3 N2 C4 101.5(19) . 2_655
C3 N2 C4 101.5(19) 2_655 8_755
N3 N2 C4 101.5(19) 2_655 8_755
N3 N2 C4 52.2(5) . 8_755
C4 N2 C4 53.8(16) 2_655 8_755
C3 N2 C4 52.2(5) 2_655 7_565
N3 N2 C4 52.2(5) 2_655 7_565
N3 N2 C4 101.5(19) . 7_565
C4 N2 C4 98.5(17) 2_655 7_565
C4 N2 C4 124(3) 8_755 7_565
C3 N2 C4 101.5(19) 2_655 .
N3 N2 C4 101.5(19) 2_655 .
N3 N2 C4 52.2(5) . .
C4 N2 C4 124(3) 2_655 .
C4 N2 C4 98.5(17) 8_755 .
C4 N2 C4 53.8(16) 7_565 .
C4 N3 C4 119(2) 8_755 .
C4 N3 N2 64.1(6) 8_755 .
C4 N3 N2 64.1(6) . .
N3 C4 C4 120.4(10) . 7_565
N3 C4 N2 63.7(6) . .
C4 C4 N2 63.1(8) 7_565 .

loop_
_geom_bond_atom_site_label_1
_geom_bond_atom_site_label_2
_geom_bond_distance
_geom_bond_site_symmetry_2
U1 O6 1.747(12) .
U1 O7 1.752(11) .
U1 O8 2.229(13) .
U1 F1 2.354(6) 5_656
U1 F1 2.354(6) 3_656
U1 F1 2.362(6) 7_565
U1 F1 2.362(6) .
U1 U1 3.9737(9) 5_666
U1 U1 3.9737(9) 5_656
Si1 O5 1.584(15) 2_655
Si1 O5 1.584(15) .
Si1 O4 1.615(15) 5_655
Si1 O4 1.615(16) 6_665
Si2 O9 1.580(10) .
Si2 O9 1.580(10) 8_655
Si2 O4 1.584(17) .
Si2 O10 1.598(7) .
Si3 O8 1.542(14) .
Si3 O5 1.606(15) .
Si3 O3 1.612(8) .
Si3 O3 1.612(8) 7_565
Si4 O3 1.568(9) .
Si4 O1 1.586(4) .
Si4 O2 1.606(5) .
Si4 O9 1.621(10) .
F1 U1 2.354(6) 5_656
O1 Si4 1.586(4) 5_655
O2 Si4 1.606(5) 7
O4 Si1 1.615(15) 5_655
O10 Si2 1.598(7) 2
N1 C1 1.50(2) 5_656
N1 C1 1.50(2) 6_566
N1 C2 1.57(3) .
N1 C2 1.57(3) 2
C1 N1 1.50(2) 5_656
N2 C3 1.497(10) 2_655
N2 N3 1.497(10) 2_655
N2 N3 1.497(10) .
N2 C4 1.501(10) 2_655
N2 C4 1.501(10) 8_755
N2 C4 1.501(10) 7_565
N2 C4 1.501(10) .
N3 C4 1.318(10) 8_755
N3 C4 1.318(10) .
C4 C4 1.36(4) 7_565
